data_7212822
loop_
_publ_author_name
'Hossain, Md Alamgir'
'Saeed, Musabbir A.'
'Gryn'ova, Ganna'
'Powell, Douglas R.'
'Leszczynski, Jerzy'

_publ_section_title
;
 Unusual complexes of trapped methanol with azacryptands.
;
_journal_issue 12
_journal_name_full 'CrystEngComm / RSC'
_journal_page_first 4042
_journal_page_last 4044
_journal_paper_doi 10.1039/C0CE00162G
_journal_volume 2010
_journal_year 2010
_chemical_formula_moiety 'C30 H56 N8 S3, H S O4, 3.5(S O4), C H4 O, 6(H2 O)'
_chemical_formula_sum 'C31 H73 N8 O25 S7.5'
_chemical_formula_weight 1198.42
_chemical_name_systematic
;
?
;
_space_group_IT_number 2
_symmetry_cell_setting triclinic
_symmetry_space_group_name_Hall '-P 1'
_symmetry_space_group_name_H-M 'P -1'
_atom_sites_solution_hydrogens geom
_atom_sites_solution_primary direct
_atom_sites_solution_secondary difmap
_audit_creation_method SHELXL-97
_cell_angle_alpha 97.812(7)
_cell_angle_beta 96.193(7)
_cell_angle_gamma 101.013(8)
_cell_formula_units_Z 2
_cell_length_a 11.8698(14)
_cell_length_b 14.1475(18)
_cell_length_c 16.133(2)
_cell_measurement_reflns_used 1199
_cell_measurement_temperature 100(2)
_cell_measurement_theta_max 68.8
_cell_measurement_theta_min 34.5
_cell_volume 2609.5(6)
_computing_cell_refinement 'Bruker SAINT, 1998'
_computing_data_collection 'Bruker SMART, 1998'
_computing_data_reduction 'Bruker SAINT, 1998'
_computing_molecular_graphics 'SHELXTL (Sheldrick, 2008)'
_computing_publication_material 'SHELXTL (Sheldrick, 2008)'
_computing_structure_refinement 'SHELXTL (Sheldrick, 2008)'
_computing_structure_solution 'SHELXTL (Sheldrick, 2008)'
_diffrn_ambient_temperature 100(2)
_diffrn_measured_fraction_theta_full 0.974
_diffrn_measured_fraction_theta_max 0.956
_diffrn_measurement_device_type 'CCD Bruker APEX'
_diffrn_measurement_method '\f and \w scans'
_diffrn_radiation_monochromator graphite
_diffrn_radiation_source 'fine-focus sealed tube'
_diffrn_radiation_type CuK\a
_diffrn_radiation_wavelength 1.54178
_diffrn_reflns_av_R_equivalents 0.0794
_diffrn_reflns_av_sigmaI/netI 0.0750
_diffrn_reflns_limit_h_max 14
_diffrn_reflns_limit_h_min -14
_diffrn_reflns_limit_k_max 17
_diffrn_reflns_limit_k_min -17
_diffrn_reflns_limit_l_max 19
_diffrn_reflns_limit_l_min -19
_diffrn_reflns_number 35658
_diffrn_reflns_theta_full 67.00
_diffrn_reflns_theta_max 69.69
_diffrn_reflns_theta_min 3.91
_diffrn_standards_number 0
_exptl_absorpt_coefficient_mu 3.763
_exptl_absorpt_correction_T_max 0.507
_exptl_absorpt_correction_T_min 0.416
_exptl_absorpt_correction_type multi-scan
_exptl_absorpt_process_details 'SADABS (Sheldrick, 2007)'
_exptl_crystal_colour colorless
_exptl_crystal_density_diffrn 1.525
_exptl_crystal_density_method 'not measured'
_exptl_crystal_description prism
_exptl_crystal_F_000 1270
_exptl_crystal_size_max 0.28
_exptl_crystal_size_mid 0.24
_exptl_crystal_size_min 0.21
_refine_diff_density_max 0.755
_refine_diff_density_min -0.745
_refine_diff_density_rms 0.087
_refine_ls_extinction_method none
_refine_ls_goodness_of_fit_ref 1.004
_refine_ls_hydrogen_treatment mixed
_refine_ls_matrix_type full
_refine_ls_number_parameters 712
_refine_ls_number_reflns 9413
_refine_ls_number_restraints 39
_refine_ls_restrained_S_all 1.009
_refine_ls_R_factor_all 0.0888
_refine_ls_R_factor_gt 0.0563
_refine_ls_shift/su_max 0.001
_refine_ls_shift/su_mean 0.000
_refine_ls_structure_factor_coef Fsqd
_refine_ls_weighting_details 'calc w=1/[\s^2^(Fo^2^)+(0.0800P)^2^+2.6000P] where P=(Fo^2^+2Fc^2^)/3'
_refine_ls_weighting_scheme calc
_refine_ls_wR_factor_gt 0.1390
_refine_ls_wR_factor_ref 0.1589
_reflns_number_gt 6712
_reflns_number_total 9413
_reflns_threshold_expression I>2\s(I)
_cod_data_source_file c0ce00162g.txt
_cod_data_source_block 09077
_cod_original_formula_sum 'C31 H73 N8 O25 S7.50'
_cod_database_code 7212822

loop_
_symmetry_equiv_pos_as_xyz
'x, y, z'
'-x, -y, -z'

loop_
_atom_site_label
_atom_site_type_symbol
_atom_site_fract_x
_atom_site_fract_y
_atom_site_fract_z
_atom_site_U_iso_or_equiv
_atom_site_adp_type
_atom_site_occupancy
_atom_site_symmetry_multiplicity
_atom_site_calc_flag
_atom_site_refinement_flags
_atom_site_disorder_assembly
_atom_site_disorder_group
S1 S 0.37351(10) 0.57381(8) 0.15104(7) 0.0278(2) Uani 1 1 d . . .
S2 S 0.86431(9) 0.61359(7) 0.07734(7) 0.0237(2) Uani 1 1 d . . .
S3 S 0.87944(8) 0.57296(7) 0.48862(6) 0.0220(2) Uani 1 1 d . . .
N1 N 0.7646(3) 0.9177(2) 0.3462(2) 0.0201(7) Uani 1 1 d . . .
H1A H 0.7516 0.8501 0.3331 0.024 Uiso 1 1 calc R . .
C2 C 0.6575(4) 0.9469(3) 0.3670(3) 0.0245(9) Uani 1 1 d . . .
H2A H 0.6691 1.0187 0.3723 0.029 Uiso 1 1 calc R . .
H2B H 0.6428 0.9291 0.4227 0.029 Uiso 1 1 calc R . .
C3 C 0.5504(3) 0.9011(3) 0.3029(3) 0.0233(8) Uani 1 1 d . . .
H3A H 0.4835 0.9277 0.3200 0.028 Uiso 1 1 calc R . .
H3B H 0.5639 0.9188 0.2469 0.028 Uiso 1 1 calc R . .
N4 N 0.5220(3) 0.7922(2) 0.2957(2) 0.0225(7) Uani 1 1 d . . .
H4A H 0.5356 0.7751 0.3483 0.027 Uiso 1 1 calc R . .
H4B H 0.5694 0.7657 0.2619 0.027 Uiso 1 1 calc R . .
C5 C 0.3974(4) 0.7512(3) 0.2589(3) 0.0249(9) Uani 1 1 d . . .
H5A H 0.3467 0.7768 0.2974 0.030 Uiso 1 1 calc R . .
H5B H 0.3818 0.7738 0.2042 0.030 Uiso 1 1 calc R . .
C6 C 0.3675(4) 0.6417(3) 0.2454(3) 0.0237(8) Uani 1 1 d . . .
C7 C 0.3248(4) 0.5828(3) 0.3009(3) 0.0293(10) Uani 1 1 d . . .
H7 H 0.3160 0.6068 0.3572 0.035 Uiso 1 1 calc R . .
C8 C 0.2956(4) 0.4830(3) 0.2656(3) 0.0299(10) Uani 1 1 d . . .
H8 H 0.2635 0.4328 0.2950 0.036 Uiso 1 1 calc R . .
C9 C 0.3185(4) 0.4669(3) 0.1854(3) 0.0256(9) Uani 1 1 d . . .
C10 C 0.2890(4) 0.3765(4) 0.1195(3) 0.0337(10) Uani 1 1 d . . .
H10A H 0.2036 0.3576 0.1056 0.040 Uiso 1 1 calc R . .
H10B H 0.3204 0.3929 0.0676 0.040 Uiso 1 1 calc R . .
N11 N 0.3326(3) 0.2902(3) 0.1430(3) 0.0410(11) Uani 1 1 d . . .
H11A H 0.3205 0.2438 0.0953 0.049 Uiso 1 1 calc R . .
H11B H 0.2878 0.2644 0.1809 0.049 Uiso 1 1 calc R . .
C12 C 0.4576(4) 0.3059(3) 0.1806(3) 0.0311(10) Uani 1 1 d . . .
H12A H 0.4630 0.3054 0.2422 0.037 Uiso 1 1 calc R . .
H12B H 0.5001 0.3702 0.1716 0.037 Uiso 1 1 calc R . .
C13 C 0.5121(4) 0.2253(3) 0.1394(3) 0.0248(9) Uani 1 1 d . . .
H13A H 0.4641 0.1609 0.1429 0.030 Uiso 1 1 calc R . .
H13B H 0.5140 0.2304 0.0789 0.030 Uiso 1 1 calc R . .
N14 N 0.6298(3) 0.2327(2) 0.1810(2) 0.0215(7) Uani 1 1 d . . .
H14A H 0.6620 0.2983 0.2002 0.026 Uiso 1 1 calc R . .
C15 C 0.7035(4) 0.1947(3) 0.1228(3) 0.0237(8) Uani 1 1 d . . .
H15A H 0.6603 0.1316 0.0899 0.028 Uiso 1 1 calc R . .
H15B H 0.7728 0.1824 0.1561 0.028 Uiso 1 1 calc R . .
C16 C 0.7426(4) 0.2636(3) 0.0619(3) 0.0255(9) Uani 1 1 d . . .
H16A H 0.7913 0.2338 0.0242 0.031 Uiso 1 1 calc R . .
H16B H 0.6739 0.2737 0.0264 0.031 Uiso 1 1 calc R . .
N17 N 0.8102(3) 0.3598(3) 0.1084(2) 0.0230(7) Uani 1 1 d . . .
H17A H 0.8613 0.3499 0.1518 0.028 Uiso 1 1 calc R . .
H17B H 0.7605 0.3953 0.1313 0.028 Uiso 1 1 calc R . .
C18 C 0.8760(4) 0.4161(3) 0.0500(3) 0.0247(9) Uani 1 1 d . . .
H18A H 0.8223 0.4184 -0.0007 0.030 Uiso 1 1 calc R . .
H18B H 0.9364 0.3818 0.0314 0.030 Uiso 1 1 calc R . .
C19 C 0.9321(4) 0.5183(3) 0.0913(3) 0.0224(8) Uani 1 1 d . . .
C20 C 1.0369(4) 0.5508(3) 0.1406(3) 0.0246(9) Uani 1 1 d . . .
H20 H 1.0876 0.5093 0.1551 0.029 Uiso 1 1 calc R . .
C21 C 1.0619(4) 0.6531(3) 0.1678(3) 0.0247(9) Uani 1 1 d . . .
H21 H 1.1309 0.6872 0.2032 0.030 Uiso 1 1 calc R . .
C22 C 0.9779(4) 0.6976(3) 0.1384(3) 0.0230(8) Uani 1 1 d . . .
C23 C 0.9759(4) 0.8037(3) 0.1542(3) 0.0244(9) Uani 1 1 d . . .
H23A H 0.9529 0.8248 0.0999 0.029 Uiso 1 1 calc R . .
H23B H 1.0549 0.8412 0.1772 0.029 Uiso 1 1 calc R . .
N24 N 0.8933(3) 0.8266(2) 0.2151(2) 0.0209(7) Uani 1 1 d . . .
H24A H 0.8185 0.7989 0.1908 0.025 Uiso 1 1 calc R . .
H24B H 0.9083 0.8000 0.2630 0.025 Uiso 1 1 calc R . .
C25 C 0.9054(4) 0.9347(3) 0.2385(3) 0.0233(8) Uani 1 1 d . . .
H25A H 0.9182 0.9659 0.1879 0.028 Uiso 1 1 calc R . .
H25B H 0.9743 0.9607 0.2815 0.028 Uiso 1 1 calc R . .
C26 C 0.7998(4) 0.9616(3) 0.2728(3) 0.0262(9) Uani 1 1 d . . .
H26A H 0.8148 1.0334 0.2886 0.031 Uiso 1 1 calc R . .
H26B H 0.7337 0.9427 0.2267 0.031 Uiso 1 1 calc R . .
C27 C 0.8574(4) 0.9522(3) 0.4186(3) 0.0252(9) Uani 1 1 d . . .
H27A H 0.8669 1.0238 0.4339 0.030 Uiso 1 1 calc R . .
H27B H 0.9310 0.9395 0.4005 0.030 Uiso 1 1 calc R . .
C28 C 0.8375(4) 0.9061(3) 0.4967(3) 0.0223(8) Uani 1 1 d . . .
H28A H 0.9093 0.9252 0.5378 0.027 Uiso 1 1 calc R . .
H28B H 0.7757 0.9317 0.5233 0.027 Uiso 1 1 calc R . .
N29 N 0.8037(3) 0.7971(2) 0.4776(2) 0.0212(7) Uani 1 1 d . . .
H29A H 0.8456 0.7748 0.4372 0.025 Uiso 1 1 calc R . .
H29B H 0.7265 0.7792 0.4556 0.025 Uiso 1 1 calc R . .
C30 C 0.8238(4) 0.7491(3) 0.5544(3) 0.0228(8) Uani 1 1 d . . .
H30A H 0.9070 0.7670 0.5780 0.027 Uiso 1 1 calc R . .
H30B H 0.7788 0.7723 0.5982 0.027 Uiso 1 1 calc R . .
C31 C 0.7876(4) 0.6408(3) 0.5308(3) 0.0216(8) Uani 1 1 d . . .
C32 C 0.6815(4) 0.5842(3) 0.5322(3) 0.0246(9) Uani 1 1 d . . .
H32 H 0.6186 0.6089 0.5521 0.030 Uiso 1 1 calc R . .
C33 C 0.6750(4) 0.4846(3) 0.5010(3) 0.0240(9) Uani 1 1 d . . .
H33 H 0.6076 0.4351 0.4983 0.029 Uiso 1 1 calc R . .
C34 C 0.7759(4) 0.4674(3) 0.4751(3) 0.0216(8) Uani 1 1 d . . .
C35 C 0.7999(4) 0.3715(3) 0.4374(3) 0.0221(8) Uani 1 1 d . . .
H35A H 0.8789 0.3818 0.4211 0.027 Uiso 1 1 calc R . .
H35B H 0.7964 0.3271 0.4799 0.027 Uiso 1 1 calc R . .
N36 N 0.7132(3) 0.3260(2) 0.3614(2) 0.0205(7) Uani 1 1 d . . .
H36A H 0.6399 0.3191 0.3766 0.025 Uiso 1 1 calc R . .
H36B H 0.7183 0.3670 0.3216 0.025 Uiso 1 1 calc R . .
C37 C 0.7307(4) 0.2287(3) 0.3230(3) 0.0235(8) Uani 1 1 d . . .
H37A H 0.7353 0.1866 0.3670 0.028 Uiso 1 1 calc R . .
H37B H 0.8044 0.2366 0.2986 0.028 Uiso 1 1 calc R . .
C38 C 0.6303(4) 0.1815(3) 0.2544(3) 0.0217(8) Uani 1 1 d . . .
H38A H 0.6350 0.1129 0.2359 0.026 Uiso 1 1 calc R . .
H38B H 0.5565 0.1812 0.2779 0.026 Uiso 1 1 calc R . .
S1A S 1.06422(8) 0.76997(7) 0.39826(6) 0.0207(2) Uani 1 1 d . . .
O1A O 1.1151(3) 0.8590(2) 0.3560(2) 0.0305(7) Uani 1 1 d . . .
H1AO H 1.183(5) 0.881(4) 0.378(4) 0.037 Uiso 1 1 d . . .
O2A O 0.9428(2) 0.7430(2) 0.35628(18) 0.0216(6) Uani 1 1 d . . .
O3A O 1.0708(3) 0.8035(2) 0.48812(19) 0.0270(6) Uani 1 1 d . . .
O4A O 1.1285(3) 0.6947(2) 0.37790(19) 0.0265(6) Uani 1 1 d . . .
S1B S 0.61160(9) 0.74162(8) 0.08344(6) 0.0229(2) Uani 1 1 d . . .
O1B O 0.5765(3) 0.6410(2) 0.0382(2) 0.0302(7) Uani 1 1 d . . .
O2B O 0.5100(3) 0.7876(2) 0.0829(2) 0.0330(7) Uani 1 1 d . . .
O3B O 0.7027(3) 0.7960(3) 0.0407(2) 0.0384(8) Uani 1 1 d . . .
O4B O 0.6612(3) 0.7420(2) 0.17185(18) 0.0275(6) Uani 1 1 d . . .
S1C S 0.03457(11) 0.23783(9) 0.21094(8) 0.0344(3) Uani 1 1 d . . .
O1C O 0.1568(3) 0.2490(3) 0.2424(3) 0.0484(10) Uani 1 1 d . . .
O2C O -0.0375(3) 0.1584(3) 0.2389(3) 0.0437(9) Uani 1 1 d . . .
O3C O -0.0075(4) 0.3287(3) 0.2234(3) 0.0551(11) Uani 1 1 d . . .
O4C O 0.0240(4) 0.2130(3) 0.1119(2) 0.0537(11) Uani 1 1 d . . .
S1D S 0.51484(9) 0.79587(8) 0.53801(7) 0.0244(2) Uani 1 1 d . . .
O1D O 0.3990(3) 0.8136(3) 0.5162(3) 0.0429(9) Uani 1 1 d . . .
O2D O 0.5958(3) 0.8863(2) 0.5814(2) 0.0379(8) Uani 1 1 d . . .
O3D O 0.5609(3) 0.7598(2) 0.46024(18) 0.0267(6) Uani 1 1 d . . .
O4D O 0.5091(2) 0.7227(2) 0.59516(18) 0.0234(6) Uani 1 1 d . . .
S1E S 0.1441(3) 0.0053(2) 0.00906(19) 0.0570(8) Uani 0.50 1 d PD . .
O1E O 0.2371(8) 0.0278(6) -0.0403(6) 0.095(4) Uani 0.50 1 d PD . .
O2E O 0.1482(7) 0.0890(5) 0.0714(5) 0.065(3) Uani 0.50 1 d PD . .
O3E O 0.1584(10) -0.0786(6) 0.0462(6) 0.100(5) Uani 0.50 1 d PD . .
O4E O 0.0359(7) -0.0171(8) -0.0467(5) 0.104(5) Uani 0.50 1 d PD . .
O1S O 0.7637(3) 0.4756(2) 0.26223(19) 0.0271(6) Uani 1 1 d . . .
H1S H 0.834(5) 0.492(4) 0.283(4) 0.033 Uiso 1 1 d . . .
C2S C 0.7022(4) 0.5529(3) 0.2763(3) 0.0334(10) Uani 1 1 d . . .
H2SA H 0.6211 0.5297 0.2510 0.050 Uiso 1 1 calc R . .
H2SB H 0.7376 0.6080 0.2504 0.050 Uiso 1 1 calc R . .
H2SC H 0.7061 0.5740 0.3372 0.050 Uiso 1 1 calc R . .
O1W O 0.9890(3) 0.5035(3) 0.3289(2) 0.0342(7) Uani 1 1 d D . .
H1W1 H 1.026(4) 0.461(3) 0.307(3) 0.041 Uiso 1 1 d D . .
H1W2 H 1.047(3) 0.552(3) 0.347(4) 0.041 Uiso 1 1 d D . .
O2W O 0.3273(3) 0.9207(2) 0.4091(2) 0.0282(7) Uani 1 1 d D . .
H2W1 H 0.362(4) 0.888(3) 0.440(3) 0.034 Uiso 1 1 d D . .
H2W2 H 0.363(4) 0.980(2) 0.418(3) 0.034 Uiso 1 1 d D . .
O3W O 0.6230(3) 0.4549(2) 0.0693(2) 0.0295(7) Uani 1 1 d D . .
H3W1 H 0.615(4) 0.514(2) 0.076(3) 0.035 Uiso 1 1 d D . .
H3W2 H 0.561(3) 0.423(3) 0.037(3) 0.035 Uiso 1 1 d D . .
O4W O 0.4904(5) 0.9670(3) 0.0706(4) 0.0789(16) Uani 1 1 d . . .
H4W1 H 0.4973 0.9055 0.0746 0.095 Uiso 1 1 d R . .
H4W2 H 0.4257 0.9639 0.0955 0.095 Uiso 1 1 d R . .
O5W O 0.3095(11) 0.9569(7) 0.1375(9) 0.156(7) Uani 0.760(15) 1 d P A 1
O5W' O 0.237(4) 1.045(4) 0.235(3) 0.18(3) Uani 0.240(15) 1 d P A 2
O6W O 0.3098(6) 0.1125(6) 0.2564(3) 0.050(2) Uani 0.81(2) 1 d P B 1
O6W' O 0.234(4) 0.059(2) 0.2621(14) 0.043(13) Uani 0.19(2) 1 d P B 2

loop_
_atom_site_aniso_label
_atom_site_aniso_U_11
_atom_site_aniso_U_22
_atom_site_aniso_U_33
_atom_site_aniso_U_23
_atom_site_aniso_U_13
_atom_site_aniso_U_12
S1 0.0315(5) 0.0286(5) 0.0229(5) 0.0036(4) 0.0059(4) 0.0041(5)
S2 0.0221(5) 0.0222(5) 0.0276(5) 0.0060(4) 0.0018(4) 0.0059(4)
S3 0.0206(5) 0.0199(5) 0.0257(5) 0.0045(4) 0.0024(4) 0.0043(4)
N1 0.0216(17) 0.0158(15) 0.0225(17) 0.0037(13) 0.0010(13) 0.0032(14)
C2 0.025(2) 0.022(2) 0.027(2) 0.0060(17) 0.0058(17) 0.0052(18)
C3 0.0202(19) 0.020(2) 0.031(2) 0.0079(17) 0.0056(16) 0.0046(17)
N4 0.0219(17) 0.0216(17) 0.0235(17) 0.0038(14) 0.0018(14) 0.0038(15)
C5 0.023(2) 0.021(2) 0.030(2) 0.0063(17) -0.0005(17) 0.0034(18)
C6 0.0208(19) 0.026(2) 0.024(2) 0.0046(17) 0.0022(16) 0.0048(18)
C7 0.034(2) 0.033(2) 0.020(2) 0.0083(18) 0.0056(17) -0.002(2)
C8 0.032(2) 0.031(2) 0.028(2) 0.0072(19) 0.0062(18) 0.007(2)
C9 0.0205(19) 0.025(2) 0.031(2) 0.0014(18) 0.0034(16) 0.0053(18)
C10 0.033(2) 0.034(3) 0.034(3) 0.002(2) 0.008(2) 0.005(2)
N11 0.025(2) 0.025(2) 0.069(3) -0.005(2) 0.005(2) 0.0067(18)
C12 0.024(2) 0.022(2) 0.045(3) -0.0020(19) 0.0048(19) 0.0031(19)
C13 0.024(2) 0.022(2) 0.027(2) 0.0020(17) 0.0025(17) 0.0046(18)
N14 0.0218(17) 0.0168(16) 0.0254(18) 0.0027(14) 0.0036(14) 0.0030(14)
C15 0.025(2) 0.0193(19) 0.027(2) 0.0035(16) 0.0067(17) 0.0044(17)
C16 0.027(2) 0.022(2) 0.026(2) 0.0014(17) 0.0085(17) 0.0001(18)
N17 0.0270(18) 0.0198(17) 0.0232(17) 0.0040(14) 0.0094(14) 0.0038(15)
C18 0.026(2) 0.025(2) 0.026(2) 0.0080(17) 0.0111(17) 0.0052(18)
C19 0.026(2) 0.022(2) 0.022(2) 0.0072(16) 0.0092(16) 0.0031(18)
C20 0.023(2) 0.028(2) 0.026(2) 0.0079(17) 0.0086(16) 0.0085(18)
C21 0.022(2) 0.028(2) 0.024(2) 0.0035(17) 0.0052(16) 0.0050(18)
C22 0.023(2) 0.026(2) 0.022(2) 0.0041(16) 0.0100(16) 0.0066(18)
C23 0.024(2) 0.026(2) 0.026(2) 0.0047(17) 0.0110(16) 0.0054(18)
N24 0.0197(16) 0.0198(17) 0.0238(17) 0.0049(13) 0.0050(13) 0.0036(14)
C25 0.028(2) 0.0179(19) 0.025(2) 0.0053(16) 0.0071(16) 0.0036(17)
C26 0.028(2) 0.025(2) 0.029(2) 0.0094(18) 0.0078(17) 0.0084(19)
C27 0.021(2) 0.0195(19) 0.033(2) 0.0016(17) 0.0009(17) 0.0007(17)
C28 0.026(2) 0.0143(18) 0.025(2) -0.0003(15) 0.0030(16) 0.0038(17)
N29 0.0202(16) 0.0173(16) 0.0252(18) 0.0045(14) 0.0032(13) 0.0011(14)
C30 0.029(2) 0.0183(19) 0.020(2) 0.0026(16) 0.0005(16) 0.0046(17)
C31 0.025(2) 0.021(2) 0.0198(19) 0.0043(16) 0.0033(16) 0.0067(18)
C32 0.025(2) 0.024(2) 0.027(2) 0.0058(17) 0.0090(17) 0.0050(18)
C33 0.024(2) 0.021(2) 0.027(2) 0.0036(17) 0.0059(16) 0.0043(18)
C34 0.023(2) 0.022(2) 0.0209(19) 0.0089(16) 0.0006(15) 0.0045(17)
C35 0.0217(19) 0.0200(19) 0.024(2) 0.0058(16) 0.0000(16) 0.0038(17)
N36 0.0203(16) 0.0194(16) 0.0222(17) 0.0049(13) 0.0022(13) 0.0043(14)
C37 0.028(2) 0.0173(19) 0.027(2) 0.0057(16) 0.0041(17) 0.0070(18)
C38 0.027(2) 0.0154(18) 0.024(2) 0.0053(15) 0.0058(16) 0.0041(17)
S1A 0.0200(5) 0.0210(5) 0.0222(5) 0.0056(4) 0.0029(4) 0.0056(4)
O1A 0.0232(15) 0.0301(16) 0.0380(18) 0.0173(14) 0.0009(13) -0.0011(14)
O2A 0.0188(13) 0.0208(14) 0.0252(15) 0.0051(11) 0.0038(11) 0.0028(12)
O3A 0.0317(16) 0.0276(15) 0.0213(15) -0.0003(12) 0.0022(12) 0.0093(14)
O4A 0.0273(15) 0.0291(16) 0.0254(15) 0.0040(12) 0.0025(12) 0.0127(14)
S1B 0.0229(5) 0.0250(5) 0.0199(5) 0.0027(4) 0.0024(4) 0.0036(4)
O1B 0.0295(16) 0.0278(16) 0.0292(16) -0.0023(13) 0.0012(13) 0.0023(14)
O2B 0.0335(17) 0.0380(18) 0.0308(17) 0.0066(14) 0.0031(13) 0.0159(15)
O3B 0.0365(19) 0.0365(19) 0.042(2) 0.0115(16) 0.0154(15) -0.0025(16)
O4B 0.0269(15) 0.0366(17) 0.0181(14) 0.0010(12) -0.0010(11) 0.0090(14)
S1C 0.0322(6) 0.0295(6) 0.0407(7) 0.0120(5) 0.0020(5) 0.0016(5)
O1C 0.036(2) 0.061(3) 0.046(2) 0.026(2) -0.0002(16) -0.0022(19)
O2C 0.0355(19) 0.0304(18) 0.068(3) 0.0185(18) 0.0171(18) 0.0017(16)
O3C 0.073(3) 0.0260(18) 0.060(3) 0.0056(17) -0.016(2) 0.0102(19)
O4C 0.052(2) 0.068(3) 0.034(2) 0.0062(19) -0.0031(17) 0.001(2)
S1D 0.0234(5) 0.0221(5) 0.0301(5) 0.0097(4) 0.0087(4) 0.0043(4)
O1D 0.0294(18) 0.053(2) 0.059(2) 0.0347(19) 0.0168(16) 0.0178(17)
O2D 0.047(2) 0.0207(15) 0.042(2) 0.0036(14) 0.0125(16) -0.0043(15)
O3D 0.0244(15) 0.0316(16) 0.0230(15) 0.0071(12) 0.0054(12) 0.0002(13)
O4D 0.0245(14) 0.0228(14) 0.0255(15) 0.0097(12) 0.0088(11) 0.0039(12)
S1E 0.089(2) 0.0325(13) 0.0477(17) 0.0033(12) 0.0166(16) 0.0058(15)
O1E 0.135(11) 0.039(5) 0.115(10) -0.012(6) 0.052(9) 0.026(6)
O2E 0.070(6) 0.077(6) 0.047(5) -0.010(5) 0.006(4) 0.028(5)
O3E 0.188(15) 0.050(6) 0.092(9) 0.032(6) 0.083(10) 0.047(8)
O4E 0.108(10) 0.119(11) 0.061(7) 0.013(7) -0.010(7) -0.025(9)
O1S 0.0332(17) 0.0227(15) 0.0247(15) 0.0058(12) 0.0032(13) 0.0032(14)
C2S 0.043(3) 0.027(2) 0.031(2) 0.0064(19) -0.001(2) 0.011(2)
O1W 0.0373(18) 0.0328(18) 0.0318(17) 0.0042(14) 0.0088(14) 0.0042(15)
O2W 0.0250(16) 0.0226(15) 0.0365(18) 0.0084(13) 0.0012(13) 0.0026(13)
O3W 0.0264(16) 0.0283(16) 0.0309(17) 0.0011(13) -0.0014(13) 0.0042(14)
O4W 0.102(4) 0.030(2) 0.094(4) -0.015(2) 0.021(3) 0.002(3)
O5W 0.200(13) 0.066(6) 0.209(14) -0.016(7) 0.124(11) 0.019(7)
O5W' 0.13(4) 0.22(6) 0.14(4) 0.10(4) -0.06(3) -0.10(3)
O6W 0.057(4) 0.062(5) 0.038(3) 0.013(3) 0.012(2) 0.022(4)
O6W' 0.11(3) 0.027(14) 0.010(9) 0.009(7) 0.005(10) 0.05(2)

loop_
_atom_type_symbol
_atom_type_description
_atom_type_scat_dispersion_real
_atom_type_scat_dispersion_imag
_atom_type_scat_source
C C 0.0181 0.0091 'International Tables Vol C Tables 4.2.6.8 and 6.1.1.4'
H H 0.0000 0.0000 'International Tables Vol C Tables 4.2.6.8 and 6.1.1.4'
N N 0.0311 0.0180 'International Tables Vol C Tables 4.2.6.8 and 6.1.1.4'
O O 0.0492 0.0322 'International Tables Vol C Tables 4.2.6.8 and 6.1.1.4'
S S 0.3331 0.5567 'International Tables Vol C Tables 4.2.6.8 and 6.1.1.4'

loop_
_geom_angle_atom_site_label_1
_geom_angle_atom_site_label_2
_geom_angle_atom_site_label_3
_geom_angle
C6 S1 C9 92.2(2)
C19 S2 C22 92.0(2)
C34 S3 C31 91.9(2)
C2 N1 C26 108.7(3)
C2 N1 C27 110.1(3)
C26 N1 C27 109.4(3)
C2 N1 H1A 109.5
C26 N1 H1A 109.5
C27 N1 H1A 109.5
N1 C2 C3 114.7(3)
N1 C2 H2A 108.6
C3 C2 H2A 108.6
N1 C2 H2B 108.6
C3 C2 H2B 108.6
H2A C2 H2B 107.6
N4 C3 C2 111.8(3)
N4 C3 H3A 109.3
C2 C3 H3A 109.3
N4 C3 H3B 109.3
C2 C3 H3B 109.3
H3A C3 H3B 107.9
C3 N4 C5 111.1(3)
C3 N4 H4A 109.4
C5 N4 H4A 109.4
C3 N4 H4B 109.4
C5 N4 H4B 109.4
H4A N4 H4B 108.0
C6 C5 N4 112.8(3)
C6 C5 H5A 109.0
N4 C5 H5A 109.0
C6 C5 H5B 109.0
N4 C5 H5B 109.0
H5A C5 H5B 107.8
C7 C6 C5 127.4(4)
C7 C6 S1 110.7(3)
C5 C6 S1 121.7(3)
C6 C7 C8 113.1(4)
C6 C7 H7 123.5
C8 C7 H7 123.5
C9 C8 C7 112.4(4)
C9 C8 H8 123.8
C7 C8 H8 123.8
C8 C9 C10 131.6(4)
C8 C9 S1 111.7(3)
C10 C9 S1 116.1(3)
N11 C10 C9 116.0(4)
N11 C10 H10A 108.3
C9 C10 H10A 108.3
N11 C10 H10B 108.3
C9 C10 H10B 108.3
H10A C10 H10B 107.4
C10 N11 C12 117.8(4)
C10 N11 H11A 107.9
C12 N11 H11A 107.9
C10 N11 H11B 107.9
C12 N11 H11B 107.9
H11A N11 H11B 107.2
N11 C12 C13 109.8(4)
N11 C12 H12A 109.7
C13 C12 H12A 109.7
N11 C12 H12B 109.7
C13 C12 H12B 109.7
H12A C12 H12B 108.2
N14 C13 C12 110.9(4)
N14 C13 H13A 109.5
C12 C13 H13A 109.5
N14 C13 H13B 109.5
C12 C13 H13B 109.5
H13A C13 H13B 108.0
C13 N14 C15 111.9(3)
C13 N14 C38 111.6(3)
C15 N14 C38 109.4(3)
C13 N14 H14A 107.9
C15 N14 H14A 107.9
C38 N14 H14A 107.9
N14 C15 C16 113.3(3)
N14 C15 H15A 108.9
C16 C15 H15A 108.9
N14 C15 H15B 108.9
C16 C15 H15B 108.9
H15A C15 H15B 107.7
N17 C16 C15 111.2(3)
N17 C16 H16A 109.4
C15 C16 H16A 109.4
N17 C16 H16B 109.4
C15 C16 H16B 109.4
H16A C16 H16B 108.0
C16 N17 C18 110.6(3)
C16 N17 H17A 109.5
C18 N17 H17A 109.5
C16 N17 H17B 109.5
C18 N17 H17B 109.5
H17A N17 H17B 108.1
N17 C18 C19 112.2(3)
N17 C18 H18A 109.2
C19 C18 H18A 109.2
N17 C18 H18B 109.2
C19 C18 H18B 109.2
H18A C18 H18B 107.9
C20 C19 C18 128.5(4)
C20 C19 S2 111.0(3)
C18 C19 S2 120.4(3)
C19 C20 C21 112.6(4)
C19 C20 H20 123.7
C21 C20 H20 123.7
C22 C21 C20 113.5(4)
C22 C21 H21 123.3
C20 C21 H21 123.3
C21 C22 C23 127.7(4)
C21 C22 S2 110.8(3)
C23 C22 S2 121.4(3)
C22 C23 N24 112.4(3)
C22 C23 H23A 109.1
N24 C23 H23A 109.1
C22 C23 H23B 109.1
N24 C23 H23B 109.1
H23A C23 H23B 107.9
C25 N24 C23 110.9(3)
C25 N24 H24A 109.5
C23 N24 H24A 109.5
C25 N24 H24B 109.5
C23 N24 H24B 109.5
H24A N24 H24B 108.1
N24 C25 C26 112.6(3)
N24 C25 H25A 109.1
C26 C25 H25A 109.1
N24 C25 H25B 109.1
C26 C25 H25B 109.1
H25A C25 H25B 107.8
N1 C26 C25 116.5(3)
N1 C26 H26A 108.2
C25 C26 H26A 108.2
N1 C26 H26B 108.2
C25 C26 H26B 108.2
H26A C26 H26B 107.3
N1 C27 C28 115.2(3)
N1 C27 H27A 108.5
C28 C27 H27A 108.5
N1 C27 H27B 108.5
C28 C27 H27B 108.5
H27A C27 H27B 107.5
N29 C28 C27 112.7(3)
N29 C28 H28A 109.1
C27 C28 H28A 109.1
N29 C28 H28B 109.1
C27 C28 H28B 109.1
H28A C28 H28B 107.8
C28 N29 C30 112.9(3)
C28 N29 H29A 109.0
C30 N29 H29A 109.0
C28 N29 H29B 109.0
C30 N29 H29B 109.0
H29A N29 H29B 107.8
C31 C30 N29 110.0(3)
C31 C30 H30A 109.7
N29 C30 H30A 109.7
C31 C30 H30B 109.7
N29 C30 H30B 109.7
H30A C30 H30B 108.2
C32 C31 C30 127.4(4)
C32 C31 S3 111.3(3)
C30 C31 S3 121.0(3)
C31 C32 C33 112.7(4)
C31 C32 H32 123.7
C33 C32 H32 123.7
C34 C33 C32 112.7(4)
C34 C33 H33 123.6
C32 C33 H33 123.6
C33 C34 C35 127.4(4)
C33 C34 S3 111.4(3)
C35 C34 S3 121.2(3)
N36 C35 C34 110.5(3)
N36 C35 H35A 109.6
C34 C35 H35A 109.6
N36 C35 H35B 109.6
C34 C35 H35B 109.6
H35A C35 H35B 108.1
C37 N36 C35 112.6(3)
C37 N36 H36A 109.1
C35 N36 H36A 109.1
C37 N36 H36B 109.1
C35 N36 H36B 109.1
H36A N36 H36B 107.8
N36 C37 C38 109.3(3)
N36 C37 H37A 109.8
C38 C37 H37A 109.8
N36 C37 H37B 109.8
C38 C37 H37B 109.8
H37A C37 H37B 108.3
N14 C38 C37 112.3(3)
N14 C38 H38A 109.1
C37 C38 H38A 109.1
N14 C38 H38B 109.1
C37 C38 H38B 109.1
H38A C38 H38B 107.9
O4A S1A O3A 114.18(18)
O4A S1A O2A 112.49(18)
O3A S1A O2A 111.53(18)
O4A S1A O1A 107.53(19)
O3A S1A O1A 108.24(19)
O2A S1A O1A 101.98(17)
S1A O1A H1AO 109(4)
O1B S1B O2B 109.5(2)
O1B S1B O4B 110.05(19)
O2B S1B O4B 109.52(19)
O1B S1B O3B 108.4(2)
O2B S1B O3B 110.8(2)
O4B S1B O3B 108.5(2)
O2C S1C O1C 112.8(2)
O2C S1C O3C 113.3(3)
O1C S1C O3C 113.7(3)
O2C S1C O4C 107.2(2)
O1C S1C O4C 106.0(2)
O3C S1C O4C 102.7(3)
O1D S1D O4D 109.19(19)
O1D S1D O2D 111.2(2)
O4D S1D O2D 108.46(19)
O1D S1D O3D 110.0(2)
O4D S1D O3D 109.71(18)
O2D S1D O3D 108.25(19)
O3E S1E O2E 112.2(4)
O3E S1E O1E 108.1(4)
O2E S1E O1E 108.4(4)
O3E S1E O4E 109.3(4)
O2E S1E O4E 110.2(4)
O1E S1E O4E 108.4(4)
C2S O1S H1S 113(4)
O1S C2S H2SA 109.5
O1S C2S H2SB 109.5
H2SA C2S H2SB 109.5
O1S C2S H2SC 109.5
H2SA C2S H2SC 109.5
H2SB C2S H2SC 109.5
H1W1 O1W H1W2 99(4)
H2W1 O2W H2W2 110(4)
H3W1 O3W H3W2 105(4)
H4W1 O4W H4W2 95.4

loop_
_geom_bond_atom_site_label_1
_geom_bond_atom_site_label_2
_geom_bond_distance
S1 C6 1.702(4)
S1 C9 1.718(5)
S2 C19 1.724(4)
S2 C22 1.727(4)
S3 C34 1.715(4)
S3 C31 1.718(4)
N1 C2 1.468(5)
N1 C26 1.473(5)
N1 C27 1.475(5)
N1 H1A 0.9300
C2 C3 1.525(6)
C2 H2A 0.9900
C2 H2B 0.9900
C3 N4 1.498(5)
C3 H3A 0.9900
C3 H3B 0.9900
N4 C5 1.505(5)
N4 H4A 0.9200
N4 H4B 0.9200
C5 C6 1.502(6)
C5 H5A 0.9900
C5 H5B 0.9900
C6 C7 1.375(6)
C7 C8 1.411(7)
C7 H7 0.9500
C8 C9 1.349(6)
C8 H8 0.9500
C9 C10 1.505(6)
C10 N11 1.492(6)
C10 H10A 0.9900
C10 H10B 0.9900
N11 C12 1.504(6)
N11 H11A 0.9200
N11 H11B 0.9200
C12 C13 1.526(6)
C12 H12A 0.9900
C12 H12B 0.9900
C13 N14 1.462(5)
C13 H13A 0.9900
C13 H13B 0.9900
N14 C15 1.468(5)
N14 C38 1.469(5)
N14 H14A 0.9300
C15 C16 1.522(6)
C15 H15A 0.9900
C15 H15B 0.9900
C16 N17 1.495(5)
C16 H16A 0.9900
C16 H16B 0.9900
N17 C18 1.501(5)
N17 H17A 0.9200
N17 H17B 0.9200
C18 C19 1.502(6)
C18 H18A 0.9900
C18 H18B 0.9900
C19 C20 1.364(6)
C20 C21 1.419(6)
C20 H20 0.9500
C21 C22 1.354(6)
C21 H21 0.9500
C22 C23 1.493(6)
C23 N24 1.508(5)
C23 H23A 0.9900
C23 H23B 0.9900
N24 C25 1.501(5)
N24 H24A 0.9200
N24 H24B 0.9200
C25 C26 1.516(6)
C25 H25A 0.9900
C25 H25B 0.9900
C26 H26A 0.9900
C26 H26B 0.9900
C27 C28 1.516(6)
C27 H27A 0.9900
C27 H27B 0.9900
C28 N29 1.497(5)
C28 H28A 0.9900
C28 H28B 0.9900
N29 C30 1.510(5)
N29 H29A 0.9200
N29 H29B 0.9200
C30 C31 1.494(5)
C30 H30A 0.9900
C30 H30B 0.9900
C31 C32 1.363(6)
C32 C33 1.414(6)
C32 H32 0.9500
C33 C34 1.365(6)
C33 H33 0.9500
C34 C35 1.501(6)
C35 N36 1.496(5)
C35 H35A 0.9900
C35 H35B 0.9900
N36 C37 1.493(5)
N36 H36A 0.9200
N36 H36B 0.9200
C37 C38 1.518(6)
C37 H37A 0.9900
C37 H37B 0.9900
C38 H38A 0.9900
C38 H38B 0.9900
S1A O4A 1.446(3)
S1A O3A 1.452(3)
S1A O2A 1.481(3)
S1A O1A 1.564(3)
O1A H1AO 0.83(6)
S1B O1B 1.468(3)
S1B O2B 1.476(3)
S1B O4B 1.482(3)
S1B O3B 1.491(3)
S1C O2C 1.432(4)
S1C O1C 1.456(4)
S1C O3C 1.463(4)
S1C O4C 1.575(4)
S1D O1D 1.459(3)
S1D O4D 1.474(3)
S1D O2D 1.481(3)
S1D O3D 1.488(3)
S1E O3E 1.430(6)
S1E O2E 1.436(6)
S1E O1E 1.441(6)
S1E O4E 1.441(6)
O1S C2S 1.433(6)
O1S H1S 0.84(6)
C2S H2SA 0.9800
C2S H2SB 0.9800
C2S H2SC 0.9800
O1W H1W1 0.87(3)
O1W H1W2 0.86(3)
O2W H2W1 0.85(3)
O2W H2W2 0.85(3)
O3W H3W1 0.86(3)
O3W H3W2 0.86(3)
O4W H4W1 0.9001
O4W H4W2 0.9000

loop_
_geom_hbond_atom_site_label_D
_geom_hbond_atom_site_label_H
_geom_hbond_atom_site_label_A
_geom_hbond_distance_DH
_geom_hbond_distance_HA
_geom_hbond_distance_DA
_geom_hbond_angle_DHA
_geom_hbond_site_symmetry_A
N4 H4A O3D 0.92 1.85 2.760(5) 171.4 .
N4 H4B O4B 0.92 1.94 2.828(5) 162.4 .
N11 H11A O3B 0.92 2.16 3.001(6) 150.7 2_665
N11 H11B O1C 0.92 1.93 2.789(6) 155.3 .
N14 H14A O1S 0.93 2.58 3.506(5) 175.1 .
N17 H17A O3C 0.92 1.93 2.835(6) 166.6 1_655
N17 H17B O3W 0.92 2.19 2.866(5) 130.1 .
N17 H17B O1S 0.92 2.25 2.947(5) 132.0 .
N24 H24A O4B 0.92 1.86 2.759(5) 164.5 .
N24 H24B O2A 0.92 1.84 2.764(4) 177.1 .
N29 H29A O2A 0.92 1.90 2.813(4) 173.6 .
N29 H29B O3D 0.92 1.94 2.805(5) 155.2 .
N36 H36A O4D 0.92 1.88 2.786(4) 168.1 2_666
N36 H36B O1S 0.92 1.94 2.835(5) 163.7 .
O1A H1AO O2W 0.83(6) 1.70(6) 2.516(4) 172(6) 1_655
O1S H1S O1W 0.84(6) 1.88(6) 2.707(5) 169(6) .
O1W H1W1 O3C 0.87(3) 2.09(4) 2.815(5) 140(5) 1_655
O1W H1W2 O4A 0.86(3) 2.04(3) 2.848(5) 156(5) .
O2W H2W1 O1D 0.85(3) 1.79(3) 2.624(5) 165(5) .
O2W H2W2 O2D 0.85(3) 1.86(3) 2.686(4) 164(5) 2_676
O3W H3W1 O1B 0.86(3) 2.09(3) 2.888(5) 156(5) .
O3W H3W2 O1B 0.86(3) 1.92(3) 2.777(4) 176(5) 2_665
O4W H4W1 O2B 0.90 1.72 2.625(6) 179.6 .
O4W H4W2 O5W 0.90 1.59 2.493(12) 178.6 .

loop_
_geom_torsion_atom_site_label_1
_geom_torsion_atom_site_label_2
_geom_torsion_atom_site_label_3
_geom_torsion_atom_site_label_4
_geom_torsion
C26 N1 C2 C3 69.9(4)
C27 N1 C2 C3 -170.3(3)
N1 C2 C3 N4 62.3(5)
C2 C3 N4 C5 159.2(3)
C3 N4 C5 C6 176.2(3)
N4 C5 C6 C7 91.3(5)
N4 C5 C6 S1 -93.8(4)
C9 S1 C6 C7 0.3(4)
C9 S1 C6 C5 -175.4(3)
C5 C6 C7 C8 174.3(4)
S1 C6 C7 C8 -1.0(5)
C6 C7 C8 C9 1.4(6)
C7 C8 C9 C10 -171.2(5)
C7 C8 C9 S1 -1.2(5)
C6 S1 C9 C8 0.6(4)
C6 S1 C9 C10 172.2(4)
C8 C9 C10 N11 -58.2(7)
S1 C9 C10 N11 132.1(4)
C9 C10 N11 C12 -48.1(6)
C10 N11 C12 C13 -134.9(4)
N11 C12 C13 N14 -173.8(4)
C12 C13 N14 C15 -150.8(4)
C12 C13 N14 C38 86.2(4)
C13 N14 C15 C16 75.7(4)
C38 N14 C15 C16 -160.1(3)
N14 C15 C16 N17 59.5(5)
C15 C16 N17 C18 164.0(3)
C16 N17 C18 C19 172.3(3)
N17 C18 C19 C20 85.4(5)
N17 C18 C19 S2 -96.0(4)
C22 S2 C19 C20 -0.1(3)
C22 S2 C19 C18 -178.8(3)
C18 C19 C20 C21 179.2(4)
S2 C19 C20 C21 0.6(5)
C19 C20 C21 C22 -1.0(5)
C20 C21 C22 C23 -179.8(4)
C20 C21 C22 S2 0.9(5)
C19 S2 C22 C21 -0.5(3)
C19 S2 C22 C23 -179.8(3)
C21 C22 C23 N24 -106.0(5)
S2 C22 C23 N24 73.3(4)
C22 C23 N24 C25 172.3(3)
C23 N24 C25 C26 159.6(3)
C2 N1 C26 C25 -176.4(4)
C27 N1 C26 C25 63.3(5)
N24 C25 C26 N1 56.1(5)
C2 N1 C27 C28 65.6(4)
C26 N1 C27 C28 -175.0(3)
N1 C27 C28 N29 49.3(5)
C27 C28 N29 C30 160.0(3)
C28 N29 C30 C31 179.7(3)
N29 C30 C31 C32 -90.8(5)
N29 C30 C31 S3 83.7(4)
C34 S3 C31 C32 -1.4(3)
C34 S3 C31 C30 -176.7(3)
C30 C31 C32 C33 176.5(4)
S3 C31 C32 C33 1.5(5)
C31 C32 C33 C34 -0.9(6)
C32 C33 C34 C35 -178.8(4)
C32 C33 C34 S3 -0.1(5)
C31 S3 C34 C33 0.8(3)
C31 S3 C34 C35 179.6(3)
C33 C34 C35 N36 55.3(5)
S3 C34 C35 N36 -123.3(3)
C34 C35 N36 C37 -178.1(3)
C35 N36 C37 C38 172.2(3)
C13 N14 C38 C37 -149.1(3)
C15 N14 C38 C37 86.5(4)
N36 C37 C38 N14 68.4(4)
